data_7707915
loop_
_publ_author_name
'Weller, Ruth'
'Ruppach, Lutz'
'Shlyaykher, Alena'
'Tambornino, Frank'
'Werncke, C. Gunnar'

_publ_section_title
;
 Homoleptic quasilinear metal(i/ii) silylamides of Cr-Co with phenyl and
 allyl functions - impact of the oxidation state on secondary ligand
 interactions.
;
_journal_issue 31
_journal_name_full 'Dalton transactions (Cambridge, England : 2003)'
_journal_page_first 10947
_journal_page_last 10963
_journal_paper_doi 10.1039/d1dt01543e
_journal_volume 50
_journal_year 2021
_chemical_formula_moiety 'C34 H56 Co N2 Si2'
_chemical_formula_sum 'C34 H56 Co N2 Si2'
_chemical_formula_weight 607.91
_space_group_crystal_system monoclinic
_space_group_IT_number 14
_space_group_name_Hall '-P 2yn'
_space_group_name_H-M_alt 'P 1 21/n 1'
_atom_sites_solution_hydrogens mixed
_atom_sites_solution_primary dual
_audit_creation_date 2021-06-07
_audit_creation_method
;
Olex2 1.3
(compiled 2020.11.12 svn.r5f609507 for OlexSys, GUI svn.r6272)
;
_audit_update_record
;
2021-06-12 deposited with the CCDC.	2021-07-07 downloaded from the CCDC.
;
_cell_angle_alpha 90
_cell_angle_beta 97.284(2)
_cell_angle_gamma 90
_cell_formula_units_Z 4
_cell_length_a 15.7778(8)
_cell_length_b 13.0041(7)
_cell_length_c 17.0121(9)
_cell_measurement_reflns_used 9123
_cell_measurement_temperature 100
_cell_measurement_theta_max 34.39
_cell_measurement_theta_min 2.28
_cell_volume 3462.3(3)
_computing_cell_refinement 'SAINT V8.38A (?, 2016)'
_computing_data_collection 'SAINT V8.38A (?, 2016)'
_computing_data_reduction 'SAINT V8.38A (?, 2016)'
_computing_molecular_graphics 'Olex2 1.3 (Dolomanov et al., 2009)'
_computing_publication_material 'Olex2 1.3 (Dolomanov et al., 2009)'
_computing_structure_refinement 'XL  (Sheldrick, 2008)'
_computing_structure_solution 'SHELXT 2014/5 (Sheldrick, 2014)'
_diffrn_ambient_temperature 100.0
_diffrn_detector 'Bruker APEX2 area detector'
_diffrn_detector_area_resol_mean 7.9
_diffrn_detector_type 'CCD area detector'
_diffrn_measured_fraction_theta_full 0.999
_diffrn_measured_fraction_theta_max 0.999
_diffrn_measurement_device 'three-circle diffractometer'
_diffrn_measurement_device_type 'Bruker SMART APEX2 area detector'
_diffrn_measurement_method '\w and \f scans'
_diffrn_radiation_monochromator 'mirror optics'
_diffrn_radiation_probe x-ray
_diffrn_radiation_type MoK\a
_diffrn_radiation_wavelength 0.71073
_diffrn_reflns_av_R_equivalents 0.0360
_diffrn_reflns_av_unetI/netI 0.0224
_diffrn_reflns_Laue_measured_fraction_full 0.999
_diffrn_reflns_Laue_measured_fraction_max 0.999
_diffrn_reflns_limit_h_max 25
_diffrn_reflns_limit_h_min -25
_diffrn_reflns_limit_k_max 20
_diffrn_reflns_limit_k_min -20
_diffrn_reflns_limit_l_max 27
_diffrn_reflns_limit_l_min -27
_diffrn_reflns_number 117460
_diffrn_reflns_point_group_measured_fraction_full 0.999
_diffrn_reflns_point_group_measured_fraction_max 0.999
_diffrn_reflns_theta_full 25.242
_diffrn_reflns_theta_max 34.436
_diffrn_reflns_theta_min 2.281
_diffrn_source 'microfocus sealed X-ray tube'
_diffrn_source_type 'Incoatec I\ms'
_exptl_absorpt_coefficient_mu 0.589
_exptl_absorpt_correction_T_max 0.7468
_exptl_absorpt_correction_T_min 0.6733
_exptl_absorpt_correction_type multi-scan
_exptl_absorpt_process_details
'SADABS-2016/2 (Bruker,2016/2) was used for absorption correction. wR2(int) was 0.0904 before and 0.0466 after correction. The Ratio of minimum to maximum transmission is 0.8911. The \l/2 correction factor is Not present.'
_exptl_crystal_colour 'clear dark red'
_exptl_crystal_colour_lustre clear
_exptl_crystal_colour_modifier dark
_exptl_crystal_colour_primary red
_exptl_crystal_density_diffrn 1.166
_exptl_crystal_description block
_exptl_crystal_F_000 1316
_exptl_crystal_size_max 0.64
_exptl_crystal_size_mid 0.344
_exptl_crystal_size_min 0.298
_refine_diff_density_max 0.434
_refine_diff_density_min -0.382
_refine_diff_density_rms 0.058
_refine_ls_extinction_method none
_refine_ls_goodness_of_fit_ref 1.050
_refine_ls_hydrogen_treatment mixed
_refine_ls_matrix_type full
_refine_ls_number_parameters 404
_refine_ls_number_reflns 14585
_refine_ls_number_restraints 0
_refine_ls_restrained_S_all 1.050
_refine_ls_R_factor_all 0.0413
_refine_ls_R_factor_gt 0.0305
_refine_ls_shift/su_max 0.004
_refine_ls_shift/su_mean 0.000
_refine_ls_structure_factor_coef Fsqd
_refine_ls_weighting_details 'w=1/[\s^2^(Fo^2^)+(0.0363P)^2^+1.0389P] where P=(Fo^2^+2Fc^2^)/3'
_refine_ls_weighting_scheme calc
_refine_ls_wR_factor_gt 0.0744
_refine_ls_wR_factor_ref 0.0789
_reflns_Friedel_coverage 0.000
_reflns_number_gt 12324
_reflns_number_total 14585
_reflns_threshold_expression 'I > 2\s(I)'
_cod_data_source_file d1dt01543e2.cif
_cod_data_source_block col4
_cod_depositor_comments 'Adding full bibliography for 7707896--7707917.cif.'
_cod_database_code 7707915
_shelx_shelxl_version_number 2016/6
_shelx_space_group_comment
;
The symmetry employed for this shelxl refinement is uniquely defined
by the following loop, which should always be used as a source of
symmetry information in preference to the above space-group names.
They are only intended as comments.
;
_shelx_estimated_absorpt_t_max 0.844
_shelx_estimated_absorpt_t_min 0.704
_olex2_refinement_description
;
1. Fixed Uiso
 At 1.2 times of:
  All C(H) groups, All C(H,H) groups
 At 1.5 times of:
  All C(H,H,H) groups
2. Others
 Fixed Sof: H00T(0.5) H00U(0.5) H00V(0.5) H3(0.5) HF(0.5) HG(0.5) H00W(0.5)
 H00X(0.5) H00Y(0.5) HH(0.5) HI(0.5) HJ(0.5)
3.a Ternary CH refined with riding coordinates:
 C00C(H00C), C00E(H00E), C00H(H00H), C00M(H00M)
3.b Secondary CH2 refined with riding coordinates:
 C1(H1A,H1B), C4(H4A,H4B)
3.c Aromatic/amide H refined with riding coordinates:
 C00D(H00D), C00F(H00F), C5(H5), C00J(H00J), C00L(H00L), C00N(H00N),
 C00O(H00O), C2(H2)
3.d Idealised Me refined as rotating group:
 C00K(H00A,H00B,H00G), C00R(H00I,H00K,H00P), C00T(H00Q,H00R,H00S), C00V(H00T,
 H00U,H00V), C00W(H00Z,H,HA), C00X(H00,HB,HC), C00Y(H1,HD,HE), C00Z(H3,HF,HG),
 C010(H01A,H01B,H01C), C011(H01D,H01E,H01F), C012(H01G,H01H,H01I), C013(H01J,
 H01K,H01L)
;
_olex2_submission_special_instructions 'No special instructions were received'

loop_
_space_group_symop_operation_xyz
'x, y, z'
'-x+1/2, y+1/2, -z+1/2'
'-x, -y, -z'
'x-1/2, -y-1/2, z-1/2'

loop_
_atom_site_label
_atom_site_type_symbol
_atom_site_fract_x
_atom_site_fract_y
_atom_site_fract_z
_atom_site_U_iso_or_equiv
_atom_site_adp_type
_atom_site_occupancy
_atom_site_site_symmetry_order
_atom_site_calc_flag
_atom_site_refinement_flags_posn
_atom_site_refinement_flags_adp
_atom_site_refinement_flags_occupancy
_atom_site_disorder_assembly
_atom_site_disorder_group
Co1 Co 0.76191(2) 0.27320(2) 0.48382(2) 0.01082(3) Uani 1 1 d . . . . .
Si1 Si 0.61573(2) 0.14528(2) 0.39779(2) 0.01676(5) Uani 1 1 d . . . . .
Si2 Si 0.81979(2) 0.27444(2) 0.66349(2) 0.01549(5) Uani 1 1 d . . . . .
N2 N 0.76262(4) 0.33797(5) 0.58574(4) 0.01145(12) Uani 1 1 d . . . . .
N1 N 0.72424(4) 0.15414(5) 0.42144(4) 0.01174(12) Uani 1 1 d . . . . .
C8 C 0.72545(5) 0.43612(6) 0.59449(5) 0.01108(13) Uani 1 1 d . . . . .
C7 C 0.78247(5) 0.09062(6) 0.38647(5) 0.01117(13) Uani 1 1 d . . . . .
C008 C 0.81725(6) 0.00070(6) 0.42545(5) 0.01441(14) Uani 1 1 d . . . . .
C009 C 0.77280(5) 0.52694(6) 0.58458(5) 0.01316(13) Uani 1 1 d . . . . .
C00A C 0.63993(5) 0.44558(6) 0.61144(5) 0.01296(13) Uani 1 1 d . . . . .
C00B C 0.80857(5) 0.11775(6) 0.31239(5) 0.01333(13) Uani 1 1 d . . . . .
C00C C 0.86689(5) 0.52429(7) 0.57324(5) 0.01640(15) Uani 1 1 d . . . . .
H00C H 0.886702 0.451348 0.579390 0.020 Uiso 1 1 calc R U . . .
C00D C 0.60309(6) 0.54312(7) 0.61241(5) 0.01738(16) Uani 1 1 d . . . . .
H00D H 0.545722 0.549285 0.623284 0.021 Uiso 1 1 calc R U . . .
C00E C 0.77058(6) 0.20906(7) 0.26473(5) 0.01753(16) Uani 1 1 d . . . . .
H00E H 0.724585 0.238325 0.293446 0.021 Uiso 1 1 calc R U . . .
C00F C 0.73281(6) 0.62272(7) 0.58552(5) 0.01712(15) Uani 1 1 d . . . . .
H00F H 0.764353 0.683218 0.577507 0.021 Uiso 1 1 calc R U . . .
C5 C 0.91339(6) 0.20338(8) 0.54477(6) 0.02158(18) Uani 1 1 d . . . . .
H5 H 0.903430 0.131779 0.537336 0.026 Uiso 1 1 calc R U . . .
C00H C 0.78612(7) -0.03574(7) 0.50158(6) 0.02021(17) Uani 1 1 d . . . . .
H00H H 0.764076 0.025717 0.527927 0.024 Uiso 1 1 calc R U . . .
C3 C 0.69137(6) 0.41091(7) 0.39950(5) 0.01604(15) Uani 1 1 d . . . . .
C00J C 0.87878(6) -0.05600(7) 0.39175(6) 0.01986(17) Uani 1 1 d . . . . .
H00J H 0.902803 -0.115445 0.418339 0.024 Uiso 1 1 calc R U . . .
C00K C 0.49599(6) 0.35263(8) 0.59330(6) 0.02127(17) Uani 1 1 d . . . . .
H00A H 0.465355 0.409442 0.614954 0.032 Uiso 1 1 calc R U . . .
H00B H 0.468920 0.287293 0.604401 0.032 Uiso 1 1 calc R U . . .
H00G H 0.494094 0.361339 0.535882 0.032 Uiso 1 1 calc R U . . .
C00L C 0.64801(6) 0.63104(7) 0.59793(6) 0.01947(17) Uani 1 1 d . . . . .
H00L H 0.620981 0.696410 0.596508 0.023 Uiso 1 1 calc R U . . .
C00M C 0.58924(5) 0.35233(7) 0.63187(5) 0.01580(15) Uani 1 1 d . . . . .
H00M H 0.617443 0.289887 0.612739 0.019 Uiso 1 1 calc R U . . .
C00N C 0.90543(6) -0.02726(8) 0.32033(6) 0.02239(18) Uani 1 1 d . . . . .
H00N H 0.947791 -0.066186 0.298589 0.027 Uiso 1 1 calc R U . . .
C00O C 0.86987(6) 0.05850(7) 0.28102(6) 0.01891(16) Uani 1 1 d . . . . .
H00O H 0.887533 0.077447 0.231666 0.023 Uiso 1 1 calc R U . . .
C2 C 0.62109(6) 0.35895(6) 0.41282(5) 0.01555(15) Uani 1 1 d . . . . .
H2 H 0.597148 0.375219 0.459791 0.019 Uiso 1 1 calc R U . . .
C1 C 0.57741(6) 0.27833(7) 0.36075(6) 0.02081(18) Uani 1 1 d . . . . .
H1A H 0.590054 0.288342 0.305735 0.025 Uiso 1 1 calc R U . . .
H1B H 0.514824 0.283707 0.360805 0.025 Uiso 1 1 calc R U . . .
C00R C 0.88188(6) 0.56050(8) 0.49048(6) 0.02267(18) Uani 1 1 d . . . . .
H00I H 0.851999 0.514526 0.450522 0.034 Uiso 1 1 calc R U . . .
H00K H 0.943238 0.559490 0.486202 0.034 Uiso 1 1 calc R U . . .
H00P H 0.860009 0.630645 0.481733 0.034 Uiso 1 1 calc R U . . .
C6 C 0.91431(6) 0.26083(8) 0.47919(6) 0.02152(18) Uani 1 1 d . . . . .
C00T C 0.76905(8) 0.15046(7) 0.68768(6) 0.0253(2) Uani 1 1 d . . . . .
H00Q H 0.716094 0.164703 0.710214 0.038 Uiso 1 1 calc R U . . .
H00R H 0.808384 0.112147 0.726235 0.038 Uiso 1 1 calc R U . . .
H00S H 0.756054 0.109528 0.639288 0.038 Uiso 1 1 calc R U . . .
C4 C 0.92648(7) 0.24135(8) 0.62772(7) 0.0245(2) Uani 1 1 d . . . . .
H4A H 0.963287 0.303246 0.630972 0.029 Uiso 1 1 calc R U . . .
H4B H 0.955935 0.187895 0.662541 0.029 Uiso 1 1 calc R U . . .
C00V C 0.58033(7) 0.04997(9) 0.31806(8) 0.0288(2) Uani 1 1 d . . . . .
H00T H 0.557097 0.086496 0.269701 0.043 Uiso 0.5 1 calc R U P A 1
H00U H 0.536117 0.005406 0.335310 0.043 Uiso 0.5 1 calc R U P A 1
H00V H 0.629210 0.008060 0.307391 0.043 Uiso 0.5 1 calc R U P A 1
C00W C 0.85583(9) -0.08504(9) 0.56071(7) 0.0329(3) Uani 1 1 d . . . . .
H00Z H 0.873411 -0.150555 0.539341 0.049 Uiso 1 1 calc R U . . .
H H 0.833464 -0.097273 0.611063 0.049 Uiso 1 1 calc R U . . .
HA H 0.905173 -0.038803 0.569499 0.049 Uiso 1 1 calc R U . . .
C00X C 0.59186(7) 0.34306(9) 0.72226(6) 0.0257(2) Uani 1 1 d . . . . .
H00 H 0.651422 0.339614 0.746854 0.038 Uiso 1 1 calc R U . . .
HB H 0.561751 0.280496 0.734966 0.038 Uiso 1 1 calc R U . . .
HC H 0.564093 0.403154 0.742559 0.038 Uiso 1 1 calc R U . . .
C00Y C 0.71161(8) -0.11142(8) 0.48346(7) 0.0274(2) Uani 1 1 d . . . . .
H1 H 0.666152 -0.079195 0.447081 0.041 Uiso 1 1 calc R U . . .
HD H 0.689390 -0.129907 0.532817 0.041 Uiso 1 1 calc R U . . .
HE H 0.731683 -0.173512 0.458895 0.041 Uiso 1 1 calc R U . . .
C00Z C 0.84238(7) 0.35543(8) 0.75476(6) 0.02349(19) Uani 1 1 d . . . . .
H3 H 0.874818 0.416503 0.742811 0.035 Uiso 0.5 1 calc R U P B 1
HF H 0.875798 0.315494 0.796655 0.035 Uiso 0.5 1 calc R U P B 1
HG H 0.788351 0.376671 0.772574 0.035 Uiso 0.5 1 calc R U P B 1
C010 C 0.83504(8) 0.29486(8) 0.25663(7) 0.0292(2) Uani 1 1 d . . . . .
H01A H 0.857957 0.319971 0.309377 0.044 Uiso 1 1 calc R U . . .
H01B H 0.806685 0.351444 0.225595 0.044 Uiso 1 1 calc R U . . .
H01C H 0.881825 0.268204 0.229714 0.044 Uiso 1 1 calc R U . . .
C011 C 0.92155(7) 0.58892(9) 0.63623(6) 0.0258(2) Uani 1 1 d . . . . .
H01D H 0.908659 0.662003 0.627145 0.039 Uiso 1 1 calc R U . . .
H01E H 0.982220 0.576622 0.632646 0.039 Uiso 1 1 calc R U . . .
H01F H 0.908609 0.569344 0.689047 0.039 Uiso 1 1 calc R U . . .
C012 C 0.56227(7) 0.11868(8) 0.48741(8) 0.0314(3) Uani 1 1 d . . . . .
H01G H 0.578063 0.049774 0.507517 0.047 Uiso 1 1 calc R U . . .
H01H H 0.500159 0.122488 0.473387 0.047 Uiso 1 1 calc R U . . .
H01I H 0.580507 0.169814 0.528408 0.047 Uiso 1 1 calc R U . . .
C013 C 0.72875(9) 0.17604(9) 0.18225(6) 0.0307(2) Uani 1 1 d . . . . .
H01J H 0.773036 0.153766 0.150462 0.046 Uiso 1 1 calc R U . . .
H01K H 0.697285 0.234205 0.156118 0.046 Uiso 1 1 calc R U . . .
H01L H 0.689217 0.119046 0.187499 0.046 Uiso 1 1 calc R U . . .
H3A H 0.7149(9) 0.4030(11) 0.3501(8) 0.023(3) Uiso 1 1 d . . . . .
H6A H 0.9088(9) 0.2296(11) 0.4263(9) 0.025(3) Uiso 1 1 d . . . . .
H3B H 0.7111(8) 0.4655(11) 0.4338(8) 0.023(3) Uiso 1 1 d . . . . .
H6B H 0.9302(9) 0.3320(11) 0.4828(8) 0.026(3) Uiso 1 1 d . . . . .
H00W H 0.597(3) -0.014(3) 0.337(2) 0.051(10) Uiso 0.5 1 d . . P C 2
H00X H 0.599(3) 0.066(4) 0.264(3) 0.081(15) Uiso 0.5 1 d . . P D 2
H00Y H 0.520(3) 0.050(4) 0.302(3) 0.073(13) Uiso 0.5 1 d . . P E 2
HH H 0.827(2) 0.423(3) 0.7467(19) 0.040(9) Uiso 0.5 1 d . . P F 2
HI H 0.807(2) 0.340(3) 0.791(2) 0.040(9) Uiso 0.5 1 d . . P G 2
HJ H 0.8962(19) 0.340(2) 0.7804(17) 0.027(8) Uiso 0.5 1 d . . P H 2

loop_
_atom_site_aniso_label
_atom_site_aniso_U_11
_atom_site_aniso_U_22
_atom_site_aniso_U_33
_atom_site_aniso_U_23
_atom_site_aniso_U_13
_atom_site_aniso_U_12
Co1 0.01060(5) 0.00976(5) 0.01192(5) -0.00174(4) 0.00070(4) 0.00096(3)
Si1 0.00991(10) 0.01257(10) 0.02804(13) -0.00721(9) 0.00339(9) -0.00141(8)
Si2 0.01878(11) 0.01313(10) 0.01329(10) 0.00111(8) -0.00286(8) 0.00434(8)
N2 0.0121(3) 0.0104(3) 0.0114(3) -0.0002(2) -0.0004(2) 0.0029(2)
N1 0.0106(3) 0.0104(3) 0.0145(3) -0.0027(2) 0.0028(2) 0.0007(2)
C8 0.0118(3) 0.0114(3) 0.0095(3) -0.0012(2) -0.0007(2) 0.0026(2)
C7 0.0104(3) 0.0093(3) 0.0137(3) -0.0016(2) 0.0010(2) 0.0009(2)
C008 0.0164(4) 0.0110(3) 0.0152(3) -0.0002(3) -0.0005(3) 0.0019(3)
C009 0.0138(3) 0.0113(3) 0.0137(3) -0.0004(3) -0.0010(3) 0.0014(3)
C00A 0.0125(3) 0.0152(3) 0.0108(3) -0.0021(3) -0.0001(3) 0.0028(3)
C00B 0.0134(3) 0.0124(3) 0.0144(3) -0.0008(3) 0.0028(3) 0.0020(3)
C00C 0.0134(3) 0.0142(3) 0.0209(4) 0.0003(3) -0.0004(3) -0.0011(3)
C00D 0.0150(4) 0.0185(4) 0.0183(4) -0.0041(3) 0.0010(3) 0.0058(3)
C00E 0.0227(4) 0.0151(3) 0.0154(4) 0.0027(3) 0.0049(3) 0.0040(3)
C00F 0.0201(4) 0.0116(3) 0.0188(4) -0.0016(3) -0.0008(3) 0.0022(3)
C5 0.0138(4) 0.0189(4) 0.0317(5) -0.0054(3) 0.0015(3) 0.0058(3)
C00H 0.0309(5) 0.0128(3) 0.0169(4) 0.0023(3) 0.0029(3) 0.0011(3)
C3 0.0193(4) 0.0136(3) 0.0146(3) 0.0006(3) 0.0001(3) 0.0006(3)
C00J 0.0206(4) 0.0148(4) 0.0233(4) -0.0011(3) -0.0005(3) 0.0078(3)
C00K 0.0137(4) 0.0324(5) 0.0181(4) -0.0015(3) 0.0034(3) -0.0024(3)
C00L 0.0212(4) 0.0141(3) 0.0221(4) -0.0037(3) -0.0014(3) 0.0070(3)
C00M 0.0132(3) 0.0199(4) 0.0145(3) -0.0005(3) 0.0030(3) 0.0004(3)
C00N 0.0190(4) 0.0223(4) 0.0266(5) -0.0035(4) 0.0055(3) 0.0100(3)
C00O 0.0187(4) 0.0202(4) 0.0191(4) -0.0021(3) 0.0071(3) 0.0047(3)
C2 0.0144(3) 0.0130(3) 0.0189(4) -0.0022(3) 0.0006(3) 0.0037(3)
C1 0.0119(3) 0.0171(4) 0.0318(5) -0.0076(3) -0.0037(3) 0.0036(3)
C00R 0.0181(4) 0.0275(5) 0.0225(4) 0.0005(4) 0.0028(3) -0.0046(3)
C6 0.0132(4) 0.0238(4) 0.0283(5) -0.0076(4) 0.0052(3) -0.0031(3)
C00T 0.0413(6) 0.0161(4) 0.0175(4) 0.0033(3) -0.0005(4) 0.0001(4)
C4 0.0184(4) 0.0262(5) 0.0269(5) -0.0007(4) -0.0051(4) 0.0111(4)
C00V 0.0193(4) 0.0213(4) 0.0433(6) -0.0150(4) -0.0059(4) 0.0010(4)
C00W 0.0494(7) 0.0239(5) 0.0226(5) 0.0085(4) -0.0066(5) 0.0016(5)
C00X 0.0237(5) 0.0376(6) 0.0158(4) 0.0050(4) 0.0031(3) -0.0011(4)
C00Y 0.0343(5) 0.0192(4) 0.0299(5) 0.0039(4) 0.0093(4) -0.0037(4)
C00Z 0.0298(5) 0.0220(4) 0.0162(4) -0.0011(3) -0.0064(4) 0.0025(4)
C010 0.0378(6) 0.0204(4) 0.0311(5) 0.0056(4) 0.0106(5) -0.0037(4)
C011 0.0205(4) 0.0290(5) 0.0257(5) -0.0019(4) -0.0052(4) -0.0062(4)
C012 0.0256(5) 0.0213(4) 0.0522(7) -0.0097(5) 0.0237(5) -0.0099(4)
C013 0.0426(6) 0.0281(5) 0.0193(4) 0.0032(4) -0.0043(4) 0.0059(5)

loop_
_atom_type_symbol
_atom_type_description
_atom_type_scat_dispersion_real
_atom_type_scat_dispersion_imag
_atom_type_scat_source
C C 0.0033 0.0016 'International Tables Vol C Tables 4.2.6.8 and 6.1.1.4'
H H 0.0000 0.0000 'International Tables Vol C Tables 4.2.6.8 and 6.1.1.4'
Co Co 0.3494 0.9721 'International Tables Vol C Tables 4.2.6.8 and 6.1.1.4'
N N 0.0061 0.0033 'International Tables Vol C Tables 4.2.6.8 and 6.1.1.4'
Si Si 0.0817 0.0704 'International Tables Vol C Tables 4.2.6.8 and 6.1.1.4'

loop_
_geom_angle_atom_site_label_1
_geom_angle_atom_site_label_2
_geom_angle_atom_site_label_3
_geom_angle
_geom_angle_site_symmetry_1
_geom_angle_site_symmetry_3
_geom_angle_publ_flag
N2 Co1 N1 144.37(3) . . ?
N1 Si1 C1 106.34(4) . . ?
N1 Si1 C00V 114.39(4) . . ?
N1 Si1 C012 111.26(5) . . ?
C00V Si1 C1 107.92(5) . . ?
C012 Si1 C1 106.26(5) . . ?
C012 Si1 C00V 110.21(6) . . ?
N2 Si2 C00T 112.78(4) . . ?
N2 Si2 C4 105.15(4) . . ?
N2 Si2 C00Z 113.25(4) . . ?
C00T Si2 C4 107.17(5) . . ?
C00T Si2 C00Z 110.14(5) . . ?
C00Z Si2 C4 107.94(5) . . ?
Si2 N2 Co1 115.21(4) . . ?
C8 N2 Co1 122.13(5) . . ?
C8 N2 Si2 122.39(5) . . ?
Si1 N1 Co1 114.37(4) . . ?
C7 N1 Co1 121.78(5) . . ?
C7 N1 Si1 122.88(6) . . ?
N2 C8 C00A 120.97(7) . . ?
C009 C8 N2 120.32(7) . . ?
C009 C8 C00A 118.69(7) . . ?
C008 C7 N1 121.02(7) . . ?
C00B C7 N1 120.21(7) . . ?
C00B C7 C008 118.75(7) . . ?
C7 C008 C00H 120.52(8) . . ?
C00J C008 C7 119.34(8) . . ?
C00J C008 C00H 120.11(8) . . ?
C8 C009 C00C 122.21(7) . . ?
C00F C009 C8 119.68(8) . . ?
C00F C009 C00C 118.10(8) . . ?
C8 C00A C00M 121.28(7) . . ?
C00D C00A C8 119.25(8) . . ?
C00D C00A C00M 119.42(8) . . ?
C7 C00B C00E 121.97(7) . . ?
C00O C00B C7 119.74(8) . . ?
C00O C00B C00E 118.28(8) . . ?
C009 C00C H00C 107.8 . . ?
C009 C00C C00R 112.12(7) . . ?
C009 C00C C011 111.67(8) . . ?
C00R C00C H00C 107.8 . . ?
C00R C00C C011 109.53(8) . . ?
C011 C00C H00C 107.8 . . ?
C00A C00D H00D 119.2 . . ?
C00L C00D C00A 121.68(8) . . ?
C00L C00D H00D 119.2 . . ?
C00B C00E H00E 107.4 . . ?
C00B C00E C010 113.40(8) . . ?
C00B C00E C013 111.38(8) . . ?
C010 C00E H00E 107.4 . . ?
C010 C00E C013 109.63(9) . . ?
C013 C00E H00E 107.4 . . ?
C009 C00F H00F 119.4 . . ?
C00L C00F C009 121.19(8) . . ?
C00L C00F H00F 119.4 . . ?
C6 C5 H5 116.9 . . ?
C6 C5 C4 126.10(9) . . ?
C4 C5 H5 116.9 . . ?
C008 C00H H00H 107.5 . . ?
C008 C00H C00W 114.04(9) . . ?
C008 C00H C00Y 110.57(8) . . ?
C00W C00H H00H 107.5 . . ?
C00W C00H C00Y 109.34(8) . . ?
C00Y C00H H00H 107.5 . . ?
C2 C3 H3A 120.6(8) . . ?
C2 C3 H3B 119.2(8) . . ?
H3A C3 H3B 118.9(11) . . ?
C008 C00J H00J 119.3 . . ?
C00N C00J C008 121.37(8) . . ?
C00N C00J H00J 119.3 . . ?
H00A C00K H00B 109.5 . . ?
H00A C00K H00G 109.5 . . ?
H00B C00K H00G 109.5 . . ?
C00M C00K H00A 109.5 . . ?
C00M C00K H00B 109.5 . . ?
C00M C00K H00G 109.5 . . ?
C00D C00L C00F 119.28(8) . . ?
C00D C00L H00L 120.4 . . ?
C00F C00L H00L 120.4 . . ?
C00A C00M C00K 113.89(8) . . ?
C00A C00M H00M 107.8 . . ?
C00A C00M C00X 110.10(8) . . ?
C00K C00M H00M 107.8 . . ?
C00K C00M C00X 109.33(7) . . ?
C00X C00M H00M 107.8 . . ?
C00J C00N H00N 120.3 . . ?
C00O C00N C00J 119.47(8) . . ?
C00O C00N H00N 120.3 . . ?
C00B C00O H00O 119.4 . . ?
C00N C00O C00B 121.28(9) . . ?
C00N C00O H00O 119.4 . . ?
C3 C2 H2 117.1 . . ?
C3 C2 C1 125.86(9) . . ?
C1 C2 H2 117.1 . . ?
Si1 C1 H1A 109.7 . . ?
Si1 C1 H1B 109.7 . . ?
C2 C1 Si1 109.80(6) . . ?
C2 C1 H1A 109.7 . . ?
C2 C1 H1B 109.7 . . ?
H1A C1 H1B 108.2 . . ?
C00C C00R H00I 109.5 . . ?
C00C C00R H00K 109.5 . . ?
C00C C00R H00P 109.5 . . ?
H00I C00R H00K 109.5 . . ?
H00I C00R H00P 109.5 . . ?
H00K C00R H00P 109.5 . . ?
C5 C6 H6A 121.5(8) . . ?
C5 C6 H6B 120.9(8) . . ?
H6A C6 H6B 116.8(12) . . ?
Si2 C00T H00Q 109.5 . . ?
Si2 C00T H00R 109.5 . . ?
Si2 C00T H00S 109.5 . . ?
H00Q C00T H00R 109.5 . . ?
H00Q C00T H00S 109.5 . . ?
H00R C00T H00S 109.5 . . ?
Si2 C4 H4A 109.5 . . ?
Si2 C4 H4B 109.5 . . ?
C5 C4 Si2 110.83(7) . . ?
C5 C4 H4A 109.5 . . ?
C5 C4 H4B 109.5 . . ?
H4A C4 H4B 108.1 . . ?
Si1 C00V H00T 109.5 . . ?
Si1 C00V H00U 109.5 . . ?
Si1 C00V H00V 109.5 . . ?
Si1 C00V H00W 108(2) . . ?
Si1 C00V H00X 115(3) . . ?
Si1 C00V H00Y 114(3) . . ?
H00T C00V H00U 109.5 . . ?
H00T C00V H00V 109.5 . . ?
H00U C00V H00V 109.5 . . ?
H00W C00V H00X 113(3) . . ?
H00W C00V H00Y 109(3) . . ?
H00X C00V H00Y 98(3) . . ?
C00H C00W H00Z 109.5 . . ?
C00H C00W H 109.5 . . ?
C00H C00W HA 109.5 . . ?
H00Z C00W H 109.5 . . ?
H00Z C00W HA 109.5 . . ?
H C00W HA 109.5 . . ?
C00M C00X H00 109.5 . . ?
C00M C00X HB 109.5 . . ?
C00M C00X HC 109.5 . . ?
H00 C00X HB 109.5 . . ?
H00 C00X HC 109.5 . . ?
HB C00X HC 109.5 . . ?
C00H C00Y H1 109.5 . . ?
C00H C00Y HD 109.5 . . ?
C00H C00Y HE 109.5 . . ?
H1 C00Y HD 109.5 . . ?
H1 C00Y HE 109.5 . . ?
HD C00Y HE 109.5 . . ?
Si2 C00Z H3 109.5 . . ?
Si2 C00Z HF 109.5 . . ?
Si2 C00Z HG 109.5 . . ?
Si2 C00Z HH 113(2) . . ?
Si2 C00Z HI 111(2) . . ?
Si2 C00Z HJ 109.5(18) . . ?
H3 C00Z HF 109.5 . . ?
H3 C00Z HG 109.5 . . ?
HF C00Z HG 109.5 . . ?
HH C00Z HI 98(3) . . ?
HH C00Z HJ 119(3) . . ?
HI C00Z HJ 104(3) . . ?
C00E C010 H01A 109.5 . . ?
C00E C010 H01B 109.5 . . ?
C00E C010 H01C 109.5 . . ?
H01A C010 H01B 109.5 . . ?
H01A C010 H01C 109.5 . . ?
H01B C010 H01C 109.5 . . ?
C00C C011 H01D 109.5 . . ?
C00C C011 H01E 109.5 . . ?
C00C C011 H01F 109.5 . . ?
H01D C011 H01E 109.5 . . ?
H01D C011 H01F 109.5 . . ?
H01E C011 H01F 109.5 . . ?
Si1 C012 H01G 109.5 . . ?
Si1 C012 H01H 109.5 . . ?
Si1 C012 H01I 109.5 . . ?
H01G C012 H01H 109.5 . . ?
H01G C012 H01I 109.5 . . ?
H01H C012 H01I 109.5 . . ?
C00E C013 H01J 109.5 . . ?
C00E C013 H01K 109.5 . . ?
C00E C013 H01L 109.5 . . ?
H01J C013 H01K 109.5 . . ?
H01J C013 H01L 109.5 . . ?
H01K C013 H01L 109.5 . . ?

loop_
_geom_bond_atom_site_label_1
_geom_bond_atom_site_label_2
_geom_bond_distance
_geom_bond_site_symmetry_2
_geom_bond_publ_flag
Co1 N2 1.9262(7) . ?
Co1 N1 1.9280(7) . ?
Si1 N1 1.7122(7) . ?
Si1 C1 1.9130(10) . ?
Si1 C00V 1.8696(11) . ?
Si1 C012 1.8659(12) . ?
Si2 N2 1.7155(7) . ?
Si2 C00T 1.8690(11) . ?
Si2 C4 1.9102(11) . ?
Si2 C00Z 1.8727(10) . ?
N2 C8 1.4204(10) . ?
N1 C7 1.4209(10) . ?
C8 C009 1.4189(12) . ?
C8 C00A 1.4205(11) . ?
C7 C008 1.4198(11) . ?
C7 C00B 1.4190(11) . ?
C008 C00H 1.5181(13) . ?
C008 C00J 1.3985(12) . ?
C009 C00C 1.5215(12) . ?
C009 C00F 1.3972(12) . ?
C00A C00D 1.3962(12) . ?
C00A C00M 1.5170(12) . ?
C00B C00E 1.5177(12) . ?
C00B C00O 1.3946(12) . ?
C00C H00C 1.0000 . ?
C00C C00R 1.5311(14) . ?
C00C C011 1.5377(13) . ?
C00D H00D 0.9500 . ?
C00D C00L 1.3837(14) . ?
C00E H00E 1.0000 . ?
C00E C010 1.5278(14) . ?
C00E C013 1.5342(14) . ?
C00F H00F 0.9500 . ?
C00F C00L 1.3848(13) . ?
C5 H5 0.9500 . ?
C5 C6 1.3444(16) . ?
C5 C4 1.4846(15) . ?
C00H H00H 1.0000 . ?
C00H C00W 1.5336(15) . ?
C00H C00Y 1.5344(15) . ?
C3 C2 1.3421(13) . ?
C3 H3A 0.966(14) . ?
C3 H3B 0.946(14) . ?
C00J H00J 0.9500 . ?
C00J C00N 1.3865(14) . ?
C00K H00A 0.9800 . ?
C00K H00B 0.9800 . ?
C00K H00G 0.9800 . ?
C00K C00M 1.5331(13) . ?
C00L H00L 0.9500 . ?
C00M H00M 1.0000 . ?
C00M C00X 1.5376(13) . ?
C00N H00N 0.9500 . ?
C00N C00O 1.3822(14) . ?
C00O H00O 0.9500 . ?
C2 H2 0.9500 . ?
C2 C1 1.4846(12) . ?
C1 H1A 0.9900 . ?
C1 H1B 0.9900 . ?
C00R H00I 0.9800 . ?
C00R H00K 0.9800 . ?
C00R H00P 0.9800 . ?
C6 H6A 0.981(14) . ?
C6 H6B 0.959(15) . ?
C00T H00Q 0.9800 . ?
C00T H00R 0.9800 . ?
C00T H00S 0.9800 . ?
C4 H4A 0.9900 . ?
C4 H4B 0.9900 . ?
C00V H00T 0.9800 . ?
C00V H00U 0.9800 . ?
C00V H00V 0.9800 . ?
C00V H00W 0.92(4) . ?
C00V H00X 1.02(5) . ?
C00V H00Y 0.96(4) . ?
C00W H00Z 0.9800 . ?
C00W H 0.9800 . ?
C00W HA 0.9800 . ?
C00X H00 0.9800 . ?
C00X HB 0.9800 . ?
C00X HC 0.9800 . ?
C00Y H1 0.9800 . ?
C00Y HD 0.9800 . ?
C00Y HE 0.9800 . ?
C00Z H3 0.9800 . ?
C00Z HF 0.9800 . ?
C00Z HG 0.9800 . ?
C00Z HH 0.92(3) . ?
C00Z HI 0.90(3) . ?
C00Z HJ 0.93(3) . ?
C010 H01A 0.9800 . ?
C010 H01B 0.9800 . ?
C010 H01C 0.9800 . ?
C011 H01D 0.9800 . ?
C011 H01E 0.9800 . ?
C011 H01F 0.9800 . ?
C012 H01G 0.9800 . ?
C012 H01H 0.9800 . ?
C012 H01I 0.9800 . ?
C013 H01J 0.9800 . ?
C013 H01K 0.9800 . ?
C013 H01L 0.9800 . ?

loop_
_geom_torsion_atom_site_label_1
_geom_torsion_atom_site_label_2
_geom_torsion_atom_site_label_3
_geom_torsion_atom_site_label_4
_geom_torsion
_geom_torsion_site_symmetry_1
_geom_torsion_site_symmetry_2
_geom_torsion_site_symmetry_3
_geom_torsion_site_symmetry_4
_geom_torsion_publ_flag
Co1 N2 C8 C009 -84.62(8) . . . . ?
Co1 N2 C8 C00A 93.92(8) . . . . ?
Co1 N1 C7 C008 94.64(8) . . . . ?
Co1 N1 C7 C00B -83.77(9) . . . . ?
Si1 N1 C7 C008 -97.20(9) . . . . ?
Si1 N1 C7 C00B 84.38(9) . . . . ?
Si2 N2 C8 C009 89.12(9) . . . . ?
Si2 N2 C8 C00A -92.34(8) . . . . ?
N2 C8 C009 C00C -6.70(12) . . . . ?
N2 C8 C009 C00F 173.65(8) . . . . ?
N2 C8 C00A C00D -174.15(7) . . . . ?
N2 C8 C00A C00M 8.45(12) . . . . ?
N1 C7 C008 C00H 6.28(12) . . . . ?
N1 C7 C008 C00J -175.66(8) . . . . ?
N1 C7 C00B C00E -5.18(12) . . . . ?
N1 C7 C00B C00O 175.91(8) . . . . ?
C8 C009 C00C C00R 113.26(9) . . . . ?
C8 C009 C00C C011 -123.38(9) . . . . ?
C8 C009 C00F C00L 1.60(13) . . . . ?
C8 C00A C00D C00L -0.56(13) . . . . ?
C8 C00A C00M C00K -138.78(8) . . . . ?
C8 C00A C00M C00X 98.02(9) . . . . ?
C7 C008 C00H C00W -145.24(9) . . . . ?
C7 C008 C00H C00Y 91.07(10) . . . . ?
C7 C008 C00J C00N -1.16(14) . . . . ?
C7 C00B C00E C010 114.50(10) . . . . ?
C7 C00B C00E C013 -121.26(10) . . . . ?
C7 C00B C00O C00N 0.66(14) . . . . ?
C008 C7 C00B C00E 176.37(8) . . . . ?
C008 C7 C00B C00O -2.54(12) . . . . ?
C008 C00J C00N C00O -0.76(15) . . . . ?
C009 C8 C00A C00D 4.41(12) . . . . ?
C009 C8 C00A C00M -172.98(7) . . . . ?
C009 C00F C00L C00D 2.30(14) . . . . ?
C00A C8 C009 C00C 174.73(7) . . . . ?
C00A C8 C009 C00F -4.93(12) . . . . ?
C00A C00D C00L C00F -2.83(14) . . . . ?
C00B C7 C008 C00H -175.28(8) . . . . ?
C00B C7 C008 C00J 2.78(12) . . . . ?
C00C C009 C00F C00L -178.07(8) . . . . ?
C00D C00A C00M C00K 43.83(11) . . . . ?
C00D C00A C00M C00X -79.37(10) . . . . ?
C00E C00B C00O C00N -178.29(9) . . . . ?
C00F C009 C00C C00R -67.08(10) . . . . ?
C00F C009 C00C C011 56.29(11) . . . . ?
C00H C008 C00J C00N 176.91(9) . . . . ?
C3 C2 C1 Si1 95.96(10) . . . . ?
C00J C008 C00H C00W 36.72(12) . . . . ?
C00J C008 C00H C00Y -86.97(11) . . . . ?
C00J C00N C00O C00B 1.01(15) . . . . ?
C00M C00A C00D C00L 176.88(8) . . . . ?
C00O C00B C00E C010 -66.58(11) . . . . ?
C00O C00B C00E C013 57.66(12) . . . . ?
C1 Si1 N1 Co1 46.77(5) . . . . ?
C1 Si1 N1 C7 -122.18(7) . . . . ?
C6 C5 C4 Si2 92.45(11) . . . . ?
C00T Si2 N2 Co1 -69.10(6) . . . . ?
C00T Si2 N2 C8 116.76(7) . . . . ?
C4 Si2 N2 Co1 47.35(5) . . . . ?
C4 Si2 N2 C8 -126.79(7) . . . . ?
C00V Si1 N1 Co1 165.79(5) . . . . ?
C00V Si1 N1 C7 -3.17(9) . . . . ?
C00Z Si2 N2 Co1 164.97(5) . . . . ?
C00Z Si2 N2 C8 -9.17(8) . . . . ?
C012 Si1 N1 Co1 -68.52(5) . . . . ?
C012 Si1 N1 C7 122.53(7) . . . . ?
